data_4029625
loop_
_publ_author_name
'Wang, Wengui'
'Shen, Haiming'
'Wan, Xiao-Long'
'Chen, Qing-Yun'
'Guo, Yong'

_publ_section_title
;
 Enantioselective Pd-Catalyzed Allylation of Acyclic \a-Fluorinated
 Ketones.
;
_journal_issue 13
_journal_name_full 'The Journal of organic chemistry'
_journal_page_first 6347
_journal_page_last 6353
_journal_paper_doi 10.1021/jo500923u
_journal_volume 79
_journal_year 2014
_chemical_formula_sum 'C16 H15 F O3 S'
_chemical_formula_weight 306.34
_chemical_name_systematic
; 
 ? 
;
_space_group_IT_number 14
_symmetry_cell_setting monoclinic
_symmetry_space_group_name_Hall '-P 2ybc'
_symmetry_space_group_name_H-M 'P 1 21/c 1'
_atom_sites_solution_hydrogens geom
_atom_sites_solution_primary direct
_atom_sites_solution_secondary difmap
_audit_creation_method SHELXL-97
_cell_angle_alpha 90.00
_cell_angle_beta 93.774(4)
_cell_angle_gamma 90.00
_cell_formula_units_Z 4
_cell_length_a 9.4436(15)
_cell_length_b 9.3132(16)
_cell_length_c 17.109(3)
_cell_measurement_reflns_used 2116
_cell_measurement_temperature 293(2)
_cell_measurement_theta_max 44.699
_cell_measurement_theta_min 6.151
_cell_volume 1501.5(4)
_computing_cell_refinement 'Bruker SMART'
_computing_data_collection 'Bruker SMART'
_computing_data_reduction 'Bruker SHELXTL'
_computing_molecular_graphics 'Bruker SHELXTL'
_computing_publication_material 'Bruker SHELXTL'
_computing_structure_refinement 'SHELXL-97 (Sheldrick, 1997)'
_computing_structure_solution 'SHELXS-97 (Sheldrick, 1990)'
_diffrn_ambient_temperature 293(2)
_diffrn_measured_fraction_theta_full 0.996
_diffrn_measured_fraction_theta_max 0.996
_diffrn_measurement_device_type 'CCD area detector'
_diffrn_measurement_method 'phi and omega scans'
_diffrn_radiation_monochromator graphite
_diffrn_radiation_source 'fine-focus sealed tube'
_diffrn_radiation_type MoK\a
_diffrn_radiation_wavelength 0.71073
_diffrn_reflns_av_R_equivalents 0.0520
_diffrn_reflns_av_sigmaI/netI 0.0544
_diffrn_reflns_limit_h_max 11
_diffrn_reflns_limit_h_min -11
_diffrn_reflns_limit_k_max 9
_diffrn_reflns_limit_k_min -11
_diffrn_reflns_limit_l_max 21
_diffrn_reflns_limit_l_min -19
_diffrn_reflns_number 8465
_diffrn_reflns_theta_full 26.00
_diffrn_reflns_theta_max 26.00
_diffrn_reflns_theta_min 2.16
_exptl_absorpt_coefficient_mu 0.233
_exptl_absorpt_correction_T_max 1.00000
_exptl_absorpt_correction_T_min 0.62694
_exptl_absorpt_correction_type empirical
_exptl_absorpt_process_details sadabs
_exptl_crystal_colour colorless
_exptl_crystal_density_diffrn 1.355
_exptl_crystal_density_method 'not measured'
_exptl_crystal_description prismatic
_exptl_crystal_F_000 640
_exptl_crystal_size_max 0.212
_exptl_crystal_size_mid 0.175
_exptl_crystal_size_min 0.121
_refine_diff_density_max 0.212
_refine_diff_density_min -0.316
_refine_diff_density_rms 0.057
_refine_ls_extinction_coef 0.0064(19)
_refine_ls_extinction_expression Fc^*^=kFc[1+0.001xFc^2^\l^3^/sin(2\q)]^-1/4^
_refine_ls_extinction_method SHELXL
_refine_ls_goodness_of_fit_ref 1.039
_refine_ls_hydrogen_treatment constr
_refine_ls_matrix_type full
_refine_ls_number_parameters 193
_refine_ls_number_reflns 2938
_refine_ls_number_restraints 0
_refine_ls_restrained_S_all 1.039
_refine_ls_R_factor_all 0.0716
_refine_ls_R_factor_gt 0.0463
_refine_ls_shift/su_max 0.004
_refine_ls_shift/su_mean 0.000
_refine_ls_structure_factor_coef Fsqd
_refine_ls_weighting_details 'calc w=1/[\s^2^(Fo^2^)+(0.0635P)^2^+0.0620P] where P=(Fo^2^+2Fc^2^)/3'
_refine_ls_weighting_scheme calc
_refine_ls_wR_factor_gt 0.1117
_refine_ls_wR_factor_ref 0.1266
_reflns_number_gt 2027
_reflns_number_total 2938
_reflns_threshold_expression >2sigma(I)
_cod_data_source_file jo500923u_si_001.cif
_cod_data_source_block cd213624
_cod_depositor_comments
;
The following automatic conversions were performed:

'_symmetry_cell_setting' value 'Monoclinic' changed to 'monoclinic'
according to
/usr/data/users/saulius/crontab/automatic-downloads/rss-feeds/ACS/lib/dictionaries/cif_core.dic
dictionary named 'cif_core.dic' version 2.4.2 from 2011-04-26.

Automatic conversion script
Id: cif_fix_values 2281 2013-09-26 08:29:07Z andrius 

 Adding full bibliography for 4029625.cif.
;
_cod_original_cell_volume 1501.4(4)
_cod_original_sg_symbol_H-M P2(1)/c
_cod_database_code 4029625

loop_
_symmetry_equiv_pos_as_xyz
'x, y, z'
'-x, y+1/2, -z+1/2'
'-x, -y, -z'
'x, -y-1/2, z-1/2'

loop_
_atom_site_label
_atom_site_type_symbol
_atom_site_fract_x
_atom_site_fract_y
_atom_site_fract_z
_atom_site_U_iso_or_equiv
_atom_site_adp_type
_atom_site_occupancy
_atom_site_symmetry_multiplicity
_atom_site_calc_flag
_atom_site_refinement_flags
S1 S 0.68997(6) 0.24945(7) 1.02728(3) 0.0565(2) Uani 1 1 d .
F1 F 1.04837(13) 0.36041(16) 1.08951(7) 0.0749(4) Uani 1 1 d .
O1 O 0.81436(14) 0.35083(15) 1.00213(8) 0.0551(4) Uani 1 1 d .
O2 O 0.74784(16) 0.11548(19) 1.05186(8) 0.0695(5) Uani 1 1 d .
O3 O 0.61749(17) 0.3350(2) 1.07987(8) 0.0844(6) Uani 1 1 d .
C1 C 0.9374(2) 0.2868(2) 0.97364(11) 0.0462(5) Uani 1 1 d .
C2 C 1.0548(2) 0.2991(2) 1.01827(12) 0.0544(5) Uani 1 1 d .
C3 C 1.2012(2) 0.2619(3) 1.00173(16) 0.0783(8) Uani 1 1 d .
H3A H 1.2043 0.2363 0.9475 0.117 Uiso 1 1 calc R
H3B H 1.2329 0.1822 1.0339 0.117 Uiso 1 1 calc R
H3C H 1.2619 0.3430 1.0130 0.117 Uiso 1 1 calc R
C4 C 0.9197(2) 0.2192(2) 0.89597(11) 0.0480(5) Uani 1 1 d .
C5 C 0.9657(2) 0.0810(3) 0.88404(13) 0.0633(6) Uani 1 1 d .
H5 H 1.0117 0.0305 0.9252 0.076 Uiso 1 1 calc R
C6 C 0.9441(3) 0.0174(3) 0.81170(16) 0.0826(8) Uani 1 1 d .
H6 H 0.9756 -0.0759 0.8042 0.099 Uiso 1 1 calc R
C7 C 0.8768(3) 0.0903(4) 0.75089(15) 0.0826(9) Uani 1 1 d .
H7 H 0.8624 0.0469 0.7021 0.099 Uiso 1 1 calc R
C8 C 0.8308(3) 0.2268(3) 0.76201(13) 0.0754(8) Uani 1 1 d .
H8 H 0.7842 0.2762 0.7206 0.091 Uiso 1 1 calc R
C9 C 0.8524(2) 0.2925(3) 0.83394(12) 0.0606(6) Uani 1 1 d .
H9 H 0.8218 0.3863 0.8407 0.073 Uiso 1 1 calc R
C10 C 0.5831(2) 0.2281(2) 0.94090(11) 0.0494(5) Uani 1 1 d .
C11 C 0.5615(2) 0.0946(3) 0.90840(13) 0.0643(6) Uani 1 1 d .
H11 H 0.6036 0.0140 0.9321 0.077 Uiso 1 1 calc R
C12 C 0.4768(3) 0.0814(3) 0.84033(14) 0.0728(7) Uani 1 1 d .
H12 H 0.4619 -0.0091 0.8183 0.087 Uiso 1 1 calc R
C13 C 0.4137(2) 0.1986(3) 0.80404(14) 0.0678(7) Uani 1 1 d .
C14 C 0.4364(2) 0.3318(3) 0.83820(13) 0.0639(6) Uani 1 1 d .
H14 H 0.3942 0.4124 0.8144 0.077 Uiso 1 1 calc R
C15 C 0.5199(2) 0.3478(2) 0.90651(12) 0.0549(5) Uani 1 1 d .
H15 H 0.5335 0.4379 0.9292 0.066 Uiso 1 1 calc R
C16 C 0.3218(3) 0.1844(4) 0.72885(17) 0.1081(11) Uani 1 1 d .
H16A H 0.3746 0.1378 0.6900 0.162 Uiso 1 1 calc R
H16B H 0.2931 0.2781 0.7105 0.162 Uiso 1 1 calc R
H16C H 0.2393 0.1284 0.7382 0.162 Uiso 1 1 calc R

loop_
_atom_site_aniso_label
_atom_site_aniso_U_11
_atom_site_aniso_U_22
_atom_site_aniso_U_33
_atom_site_aniso_U_23
_atom_site_aniso_U_13
_atom_site_aniso_U_12
S1 0.0546(3) 0.0726(5) 0.0423(3) 0.0014(3) 0.0044(2) 0.0156(3)
F1 0.0753(9) 0.0927(11) 0.0545(7) -0.0177(7) -0.0118(6) 0.0038(7)
O1 0.0570(8) 0.0517(9) 0.0556(8) -0.0088(7) -0.0049(7) 0.0133(7)
O2 0.0681(10) 0.0768(12) 0.0634(9) 0.0222(8) 0.0037(8) 0.0125(8)
O3 0.0757(11) 0.1285(17) 0.0495(9) -0.0183(9) 0.0069(8) 0.0363(10)
C1 0.0505(11) 0.0430(11) 0.0448(10) 0.0014(9) 0.0013(9) 0.0048(9)
C2 0.0586(13) 0.0564(14) 0.0475(11) -0.0033(10) -0.0014(10) 0.0014(10)
C3 0.0524(14) 0.092(2) 0.0897(18) -0.0094(15) -0.0017(13) -0.0020(12)
C4 0.0474(11) 0.0547(14) 0.0421(10) 0.0026(9) 0.0032(9) -0.0016(9)
C5 0.0706(14) 0.0607(15) 0.0590(13) -0.0049(11) 0.0067(11) 0.0101(11)
C6 0.0891(18) 0.0795(19) 0.0813(18) -0.0302(16) 0.0212(15) -0.0006(15)
C7 0.0864(18) 0.111(3) 0.0524(14) -0.0237(16) 0.0169(13) -0.0287(17)
C8 0.0807(17) 0.101(2) 0.0433(13) 0.0085(13) -0.0027(12) -0.0218(15)
C9 0.0678(14) 0.0651(15) 0.0483(12) 0.0089(10) 0.0000(10) -0.0032(11)
C10 0.0463(11) 0.0564(14) 0.0459(11) 0.0012(10) 0.0069(9) 0.0047(9)
C11 0.0684(14) 0.0576(15) 0.0672(14) 0.0045(12) 0.0068(12) 0.0043(11)
C12 0.0793(16) 0.0664(17) 0.0722(16) -0.0141(13) 0.0028(13) -0.0113(14)
C13 0.0552(13) 0.0866(19) 0.0609(13) -0.0098(14) -0.0026(11) -0.0056(13)
C14 0.0542(13) 0.0753(18) 0.0613(13) 0.0026(12) -0.0029(11) 0.0102(11)
C15 0.0522(11) 0.0584(14) 0.0534(12) -0.0044(10) -0.0020(10) 0.0084(10)
C16 0.100(2) 0.136(3) 0.085(2) -0.0227(19) -0.0287(18) -0.006(2)

loop_
_atom_type_symbol
_atom_type_description
_atom_type_scat_dispersion_real
_atom_type_scat_dispersion_imag
_atom_type_scat_source
C C 0.0033 0.0016 'International Tables Vol C Tables 4.2.6.8 and 6.1.1.4'
H H 0.0000 0.0000 'International Tables Vol C Tables 4.2.6.8 and 6.1.1.4'
O O 0.0106 0.0060 'International Tables Vol C Tables 4.2.6.8 and 6.1.1.4'
F F 0.0171 0.0103 'International Tables Vol C Tables 4.2.6.8 and 6.1.1.4'
S S 0.1246 0.1234 'International Tables Vol C Tables 4.2.6.8 and 6.1.1.4'

loop_
_geom_angle_atom_site_label_1
_geom_angle_atom_site_label_2
_geom_angle_atom_site_label_3
_geom_angle
O3 S1 O2 120.15(10)
O3 S1 O1 103.60(11)
O2 S1 O1 109.06(9)
O3 S1 C10 109.05(9)
O2 S1 C10 109.99(11)
O1 S1 C10 103.59(8)
C1 O1 S1 118.65(13)
C2 C1 O1 116.31(17)
C2 C1 C4 127.33(19)
O1 C1 C4 116.31(17)
C1 C2 F1 118.48(18)
C1 C2 C3 129.6(2)
F1 C2 C3 111.82(19)
C2 C3 H3A 109.5
C2 C3 H3B 109.5
H3A C3 H3B 109.5
C2 C3 H3C 109.5
H3A C3 H3C 109.5
H3B C3 H3C 109.5
C5 C4 C9 118.8(2)
C5 C4 C1 121.05(19)
C9 C4 C1 120.1(2)
C6 C5 C4 120.4(2)
C6 C5 H5 119.8
C4 C5 H5 119.8
C7 C6 C5 120.4(3)
C7 C6 H6 119.8
C5 C6 H6 119.8
C8 C7 C6 119.7(2)
C8 C7 H7 120.2
C6 C7 H7 120.2
C7 C8 C9 120.6(3)
C7 C8 H8 119.7
C9 C8 H8 119.7
C8 C9 C4 120.1(2)
C8 C9 H9 120.0
C4 C9 H9 120.0
C11 C10 C15 120.7(2)
C11 C10 S1 120.59(17)
C15 C10 S1 118.67(17)
C10 C11 C12 119.2(2)
C10 C11 H11 120.4
C12 C11 H11 120.4
C13 C12 C11 121.5(2)
C13 C12 H12 119.2
C11 C12 H12 119.2
C12 C13 C14 118.2(2)
C12 C13 C16 121.6(3)
C14 C13 C16 120.2(3)
C15 C14 C13 121.4(2)
C15 C14 H14 119.3
C13 C14 H14 119.3
C14 C15 C10 118.9(2)
C14 C15 H15 120.5
C10 C15 H15 120.5
C13 C16 H16A 109.5
C13 C16 H16B 109.5
H16A C16 H16B 109.5
C13 C16 H16C 109.5
H16A C16 H16C 109.5
H16B C16 H16C 109.5

loop_
_geom_bond_atom_site_label_1
_geom_bond_atom_site_label_2
_geom_bond_distance
S1 O3 1.4121(15)
S1 O2 1.4149(17)
S1 O1 1.5885(16)
S1 C10 1.745(2)
F1 C2 1.351(2)
O1 C1 1.421(2)
C1 C2 1.309(3)
C1 C4 1.470(3)
C2 C3 1.471(3)
C3 H3A 0.9600
C3 H3B 0.9600
C3 H3C 0.9600
C4 C5 1.378(3)
C4 C9 1.381(3)
C5 C6 1.375(3)
C5 H5 0.9300
C6 C7 1.364(4)
C6 H6 0.9300
C7 C8 1.361(4)
C7 H7 0.9300
C8 C9 1.378(3)
C8 H8 0.9300
C9 H9 0.9300
C10 C11 1.372(3)
C10 C15 1.378(3)
C11 C12 1.374(3)
C11 H11 0.9300
C12 C13 1.373(4)
C12 H12 0.9300
C13 C14 1.382(3)
C13 C16 1.509(3)
C14 C15 1.374(3)
C14 H14 0.9300
C15 H15 0.9300
C16 H16A 0.9600
C16 H16B 0.9600
C16 H16C 0.9600

loop_
_geom_torsion_atom_site_label_1
_geom_torsion_atom_site_label_2
_geom_torsion_atom_site_label_3
_geom_torsion_atom_site_label_4
_geom_torsion
O3 S1 O1 C1 156.90(13)
O2 S1 O1 C1 27.82(15)
C10 S1 O1 C1 -89.28(14)
S1 O1 C1 C2 -112.00(18)
S1 O1 C1 C4 70.37(19)
O1 C1 C2 F1 5.2(3)
C4 C1 C2 F1 -177.51(19)
O1 C1 C2 C3 -171.4(2)
C4 C1 C2 C3 5.9(4)
C2 C1 C4 C5 53.2(3)
O1 C1 C4 C5 -129.4(2)
C2 C1 C4 C9 -128.6(2)
O1 C1 C4 C9 48.7(3)
C9 C4 C5 C6 -0.4(3)
C1 C4 C5 C6 177.8(2)
C4 C5 C6 C7 0.0(4)
C5 C6 C7 C8 0.0(4)
C6 C7 C8 C9 0.5(4)
C7 C8 C9 C4 -0.9(4)
C5 C4 C9 C8 0.8(3)
C1 C4 C9 C8 -177.33(19)
O3 S1 C10 C11 -131.40(18)
O2 S1 C10 C11 2.3(2)
O1 S1 C10 C11 118.76(17)
O3 S1 C10 C15 47.9(2)
O2 S1 C10 C15 -178.36(16)
O1 S1 C10 C15 -61.91(17)
C15 C10 C11 C12 0.7(3)
S1 C10 C11 C12 -179.98(17)
C10 C11 C12 C13 0.1(4)
C11 C12 C13 C14 -0.5(4)
C11 C12 C13 C16 179.4(2)
C12 C13 C14 C15 0.1(3)
C16 C13 C14 C15 -179.8(2)
C13 C14 C15 C10 0.7(3)
C11 C10 C15 C14 -1.1(3)
S1 C10 C15 C14 179.57(15)
